data_7712565
loop_
_publ_author_name
'Anderson, Stephen N.'
'Elsberg, Josiah G. D.'
'Berreau, Lisa M.'

_publ_section_title
;
 Light-induced O<sub>2</sub>-dependent aliphatic carbon-carbon (C-C) bond
 cleavage in bipyridine-ligated Co(II) chlorodiketonate complexes.
;
_journal_name_full 'Dalton transactions (Cambridge, England : 2003)'
_journal_paper_doi 10.1039/d2dt03727k
_journal_year 2023
_chemical_formula_moiety 'C37 H30 Cl Co N4 O4, Cl O4'
_chemical_formula_sum 'C37 H30 Cl2 Co N4 O8'
_chemical_formula_weight 788.48
_space_group_crystal_system monoclinic
_space_group_IT_number 14
_space_group_name_Hall '-P 2yn'
_space_group_name_H-M_alt 'P 1 21/n 1'
_atom_sites_solution_hydrogens geom
_atom_sites_solution_primary dual
_audit_creation_date 2022-08-12
_audit_creation_method
;
Olex2 1.3
(compiled 2020.11.12 svn.r5f609507 for OlexSys, GUI svn.r6408)
;
_audit_update_record
;
2022-08-12 deposited with the CCDC.	2023-02-23 downloaded from the CCDC.
;
_cell_angle_alpha 90
_cell_angle_beta 110.426(2)
_cell_angle_gamma 90
_cell_formula_units_Z 4
_cell_length_a 13.8215(7)
_cell_length_b 18.0740(10)
_cell_length_c 14.7453(7)
_cell_measurement_reflns_used 9131
_cell_measurement_temperature 100
_cell_measurement_theta_max 27.505
_cell_measurement_theta_min 3.034
_cell_volume 3451.9(3)
_computing_cell_refinement 'SAINT V8.38A (BRUKER-AXS, 2016)'
_computing_data_collection 'APEX3 (Bruker-AXS, 2016)'
_computing_data_reduction 'SAINT V8.38A (BRUKER-AXS, 2016)'
_computing_molecular_graphics 'Olex2 1.3 (Dolomanov et al., 2009)'
_computing_publication_material 'Olex2 1.3 (Dolomanov et al., 2009)'
_computing_structure_refinement 'ShelXL (Sheldrick, 2015)'
_computing_structure_solution 'ShelXT (Sheldrick, 2015)'
_diffrn_ambient_temperature 100
_diffrn_detector 'Bruker Photon-100 area detector'
_diffrn_detector_area_resol_mean 10.5
_diffrn_detector_type 'CMOS area detector'
_diffrn_measured_fraction_theta_full 0.998
_diffrn_measured_fraction_theta_max 0.997
_diffrn_measurement_device 'Fixed Chi Three-Circle Diffractometer'
_diffrn_measurement_device_type 'Bruker D8 VENTURE Duo'
_diffrn_measurement_method '\w and \f scans'
_diffrn_radiation_monochromator 'TRIUMPH graphite'
_diffrn_radiation_probe x-ray
_diffrn_radiation_type MoK\a
_diffrn_radiation_wavelength 0.71073
_diffrn_reflns_av_R_equivalents 0.0525
_diffrn_reflns_av_unetI/netI 0.0353
_diffrn_reflns_Laue_measured_fraction_full 0.998
_diffrn_reflns_Laue_measured_fraction_max 0.997
_diffrn_reflns_limit_h_max 17
_diffrn_reflns_limit_h_min -17
_diffrn_reflns_limit_k_max 23
_diffrn_reflns_limit_k_min -23
_diffrn_reflns_limit_l_max 19
_diffrn_reflns_limit_l_min -19
_diffrn_reflns_number 54870
_diffrn_reflns_point_group_measured_fraction_full 0.998
_diffrn_reflns_point_group_measured_fraction_max 0.997
_diffrn_reflns_theta_full 25.242
_diffrn_reflns_theta_max 27.550
_diffrn_reflns_theta_min 2.948
_diffrn_source 'sealed tube'
_diffrn_source_type fine-focus
_diffrn_standards_number 0
_exptl_absorpt_coefficient_mu 0.712
_exptl_absorpt_correction_T_max 0.7456
_exptl_absorpt_correction_T_min 0.6492
_exptl_absorpt_correction_type multi-scan
_exptl_absorpt_process_details
'SADABS-2016/2 (Bruker,2016/2) was used for absorption correction. wR2(int) was 0.0609 before and 0.0529 after correction. The Ratio of minimum to maximum transmission is 0.8707. The \l/2 correction factor is Not present.'
_exptl_crystal_colour orange
_exptl_crystal_colour_primary orange
_exptl_crystal_density_diffrn 1.517
_exptl_crystal_description plate
_exptl_crystal_F_000 1620
_exptl_crystal_size_max 0.26
_exptl_crystal_size_mid 0.25
_exptl_crystal_size_min 0.02
_refine_diff_density_max 0.582
_refine_diff_density_min -0.408
_refine_diff_density_rms 0.065
_refine_ls_extinction_method none
_refine_ls_goodness_of_fit_ref 1.027
_refine_ls_hydrogen_treatment constr
_refine_ls_matrix_type full
_refine_ls_number_parameters 471
_refine_ls_number_reflns 7949
_refine_ls_number_restraints 0
_refine_ls_restrained_S_all 1.027
_refine_ls_R_factor_all 0.0558
_refine_ls_R_factor_gt 0.0352
_refine_ls_shift/su_max 0.002
_refine_ls_shift/su_mean 0.000
_refine_ls_structure_factor_coef Fsqd
_refine_ls_weighting_details 'w=1/[\s^2^(Fo^2^)+(0.0334P)^2^+2.3803P] where P=(Fo^2^+2Fc^2^)/3'
_refine_ls_weighting_scheme calc
_refine_ls_wR_factor_gt 0.0736
_refine_ls_wR_factor_ref 0.0809
_reflns_Friedel_coverage 0.000
_reflns_number_gt 6186
_reflns_number_total 7949
_reflns_threshold_expression 'I > 2\s(I)'
_cod_data_source_file d2dt03727k2.cif
_cod_data_source_block usu_lb11
_cod_depositor_comments
;
The following automatic conversions were performed:

data item '_diffrn_radiation_probe' value 'X-ray' was changed to
'x-ray' in accordance with the
/home/data/users/saulius/crontab/automatic-downloads/rss-feeds/RSC/lib/dictionaries/cif_core.dic
dictionary named 'cif_core.dic' version 2.4.2 last updated on
2011-04-26.

Automatic conversion script
Id: cif_fix_values 7556 2019-12-06 15:28:31Z antanas 
;
_cod_database_code 7712565
_shelx_shelxl_version_number 2014/7
_shelx_space_group_comment
;
The symmetry employed for this shelxl refinement is uniquely defined
by the following loop, which should always be used as a source of
symmetry information in preference to the above space-group names.
They are only intended as comments.
;
_shelx_estimated_absorpt_t_max 0.986
_shelx_estimated_absorpt_t_min 0.836
_olex2_refinement_description
;
1.a Aromatic/amide H refined with riding coordinates:
 C1(H1), C2(H2), C3(H3), C4(H4), C7(H7), C8(H8), C9(H9), C10(H10), C11(H11),
 C12(H12), C13(H13), C14(H14), C17(H17), C18(H18), C19(H19), C20(H20), C26(H26),
  C27(H27), C29(H29), C30(H30), C31(H31), C32(H32), C34(H34), C35(H35)
1.b Idealised Me refined as rotating group:
 C36(H36A,H36B,H36C), C37(H37A,H37B,H37C)
;
_olex2_submission_special_instructions 'No special instructions were received'

loop_
_space_group_symop_operation_xyz
'x, y, z'
'-x+1/2, y+1/2, -z+1/2'
'-x, -y, -z'
'x-1/2, -y-1/2, z-1/2'

loop_
_atom_site_label
_atom_site_type_symbol
_atom_site_fract_x
_atom_site_fract_y
_atom_site_fract_z
_atom_site_U_iso_or_equiv
_atom_site_adp_type
_atom_site_occupancy
_atom_site_site_symmetry_order
_atom_site_calc_flag
_atom_site_refinement_flags_posn
_atom_site_refinement_flags_adp
_atom_site_refinement_flags_occupancy
_atom_site_disorder_assembly
_atom_site_disorder_group
Co1 Co 0.59425(2) 0.58617(2) 0.31267(2) 0.01357(7) Uani 1 1 d . . . . .
Cl1 Cl 0.27948(4) 0.69986(3) 0.05721(3) 0.02155(11) Uani 1 1 d . . . . .
O1 O 0.43814(10) 0.56506(7) 0.26296(9) 0.0158(3) Uani 1 1 d . . . . .
O2 O 0.55528(10) 0.68786(7) 0.25282(9) 0.0182(3) Uani 1 1 d . . . . .
O7 O -0.03363(10) 0.48608(8) 0.12775(10) 0.0238(3) Uani 1 1 d . . . . .
O8 O 0.51799(11) 1.01455(7) 0.11705(11) 0.0275(3) Uani 1 1 d . . . . .
N1 N 0.74536(12) 0.62328(9) 0.32138(11) 0.0184(3) Uani 1 1 d . . . . .
N2 N 0.61496(12) 0.53515(8) 0.19249(11) 0.0170(3) Uani 1 1 d . . . . .
N3 N 0.59001(12) 0.62657(9) 0.44698(11) 0.0179(3) Uani 1 1 d . . . . .
N4 N 0.63386(12) 0.49134(9) 0.40363(11) 0.0180(3) Uani 1 1 d . . . . .
C1 C 0.55845(16) 0.47914(11) 0.14190(14) 0.0219(4) Uani 1 1 d . . . . .
H1 H 0.4999 0.4635 0.1565 0.026 Uiso 1 1 calc R . . . .
C2 C 0.58113(17) 0.44275(11) 0.06918(14) 0.0253(5) Uani 1 1 d . . . . .
H2 H 0.5409 0.4019 0.0362 0.030 Uiso 1 1 calc R . . . .
C3 C 0.66405(17) 0.46764(12) 0.04596(15) 0.0279(5) Uani 1 1 d . . . . .
H3 H 0.6810 0.4443 -0.0043 0.034 Uiso 1 1 calc R . . . .
C4 C 0.72247(17) 0.52664(12) 0.09597(15) 0.0246(4) Uani 1 1 d . . . . .
H4 H 0.7786 0.5451 0.0796 0.030 Uiso 1 1 calc R . . . .
C5 C 0.69724(15) 0.55836(11) 0.17073(14) 0.0193(4) Uani 1 1 d . . . . .
C6 C 0.76036(15) 0.61647(11) 0.23566(14) 0.0190(4) Uani 1 1 d . . . . .
C7 C 0.83047(16) 0.66065(12) 0.21174(15) 0.0255(5) Uani 1 1 d . . . . .
H7 H 0.8378 0.6563 0.1502 0.031 Uiso 1 1 calc R . . . .
C8 C 0.88926(17) 0.71092(12) 0.27923(16) 0.0303(5) Uani 1 1 d . . . . .
H8 H 0.9374 0.7418 0.2645 0.036 Uiso 1 1 calc R . . . .
C9 C 0.87719(17) 0.71585(12) 0.36888(16) 0.0290(5) Uani 1 1 d . . . . .
H9 H 0.9183 0.7488 0.4173 0.035 Uiso 1 1 calc R . . . .
C10 C 0.80377(16) 0.67149(11) 0.38539(14) 0.0217(4) Uani 1 1 d . . . . .
H10 H 0.7944 0.6756 0.4460 0.026 Uiso 1 1 calc R . . . .
C11 C 0.56412(16) 0.69542(11) 0.46266(15) 0.0247(4) Uani 1 1 d . . . . .
H11 H 0.5499 0.7307 0.4119 0.030 Uiso 1 1 calc R . . . .
C12 C 0.55719(18) 0.71733(13) 0.55037(16) 0.0308(5) Uani 1 1 d . . . . .
H12 H 0.5383 0.7666 0.5593 0.037 Uiso 1 1 calc R . . . .
C13 C 0.57813(17) 0.66660(14) 0.62408(15) 0.0314(5) Uani 1 1 d . . . . .
H13 H 0.5751 0.6806 0.6851 0.038 Uiso 1 1 calc R . . . .
C14 C 0.60359(16) 0.59501(13) 0.60857(15) 0.0263(5) Uani 1 1 d . . . . .
H14 H 0.6177 0.5591 0.6586 0.032 Uiso 1 1 calc R . . . .
C15 C 0.60824(14) 0.57619(11) 0.51850(13) 0.0192(4) Uani 1 1 d . . . . .
C16 C 0.63301(14) 0.50077(11) 0.49421(14) 0.0197(4) Uani 1 1 d . . . . .
C17 C 0.65376(16) 0.44247(12) 0.55979(15) 0.0259(5) Uani 1 1 d . . . . .
H17 H 0.6515 0.4499 0.6228 0.031 Uiso 1 1 calc R . . . .
C18 C 0.67769(17) 0.37366(12) 0.53278(16) 0.0297(5) Uani 1 1 d . . . . .
H18 H 0.6919 0.3334 0.5769 0.036 Uiso 1 1 calc R . . . .
C19 C 0.68071(16) 0.36399(12) 0.44086(16) 0.0268(5) Uani 1 1 d . . . . .
H19 H 0.6982 0.3174 0.4209 0.032 Uiso 1 1 calc R . . . .
C20 C 0.65752(15) 0.42403(11) 0.37864(15) 0.0211(4) Uani 1 1 d . . . . .
H20 H 0.6584 0.4173 0.3150 0.025 Uiso 1 1 calc R . . . .
C21 C 0.47130(14) 0.71318(10) 0.19400(13) 0.0147(4) Uani 1 1 d . . . . .
C22 C 0.36621(14) 0.60188(10) 0.20188(13) 0.0144(4) Uani 1 1 d . . . . .
C23 C 0.38102(14) 0.66946(10) 0.16042(13) 0.0163(4) Uani 1 1 d . . . . .
C24 C 0.47559(14) 0.79259(10) 0.16788(13) 0.0154(4) Uani 1 1 d . . . . .
C25 C 0.25968(14) 0.57096(10) 0.17782(12) 0.0145(4) Uani 1 1 d . . . . .
C26 C 0.23972(15) 0.49745(10) 0.15030(13) 0.0172(4) Uani 1 1 d . . . . .
H26 H 0.2937 0.4675 0.1445 0.021 Uiso 1 1 calc R . . . .
C27 C 0.14220(15) 0.46673(10) 0.13109(13) 0.0185(4) Uani 1 1 d . . . . .
H27 H 0.1292 0.4168 0.1103 0.022 Uiso 1 1 calc R . . . .
C28 C 0.06420(15) 0.50994(11) 0.14268(13) 0.0181(4) Uani 1 1 d . . . . .
C29 C 0.08398(15) 0.58337(11) 0.17284(13) 0.0187(4) Uani 1 1 d . . . . .
H29 H 0.0311 0.6125 0.1822 0.022 Uiso 1 1 calc R . . . .
C30 C 0.18045(15) 0.61380(10) 0.18910(13) 0.0177(4) Uani 1 1 d . . . . .
H30 H 0.1929 0.6642 0.2081 0.021 Uiso 1 1 calc R . . . .
C31 C 0.39498(15) 0.84234(10) 0.15517(13) 0.0173(4) Uani 1 1 d . . . . .
H31 H 0.3312 0.8249 0.1579 0.021 Uiso 1 1 calc R . . . .
C32 C 0.40615(15) 0.91715(10) 0.13856(13) 0.0183(4) Uani 1 1 d . . . . .
H32 H 0.3503 0.9503 0.1298 0.022 Uiso 1 1 calc R . . . .
C33 C 0.49923(16) 0.94310(11) 0.13477(14) 0.0210(4) Uani 1 1 d . . . . .
C34 C 0.58144(16) 0.89418(11) 0.15066(15) 0.0240(4) Uani 1 1 d . . . . .
H34 H 0.6459 0.9120 0.1502 0.029 Uiso 1 1 calc R . . . .
C35 C 0.56985(15) 0.82017(11) 0.16703(14) 0.0208(4) Uani 1 1 d . . . . .
H35 H 0.6266 0.7875 0.1779 0.025 Uiso 1 1 calc R . . . .
C36 C -0.05709(17) 0.41058(12) 0.09938(15) 0.0271(5) Uani 1 1 d . . . . .
H36A H -0.0514 0.4027 0.0357 0.041 Uiso 1 1 calc GR . . . .
H36B H -0.1276 0.3993 0.0961 0.041 Uiso 1 1 calc GR . . . .
H36C H -0.0084 0.3781 0.1469 0.041 Uiso 1 1 calc GR . . . .
C37 C 0.43063(18) 1.06275(11) 0.08416(16) 0.0281(5) Uani 1 1 d . . . . .
H37A H 0.3767 1.0400 0.0291 0.042 Uiso 1 1 calc GR . . . .
H37B H 0.4513 1.1101 0.0641 0.042 Uiso 1 1 calc GR . . . .
H37C H 0.4039 1.0712 0.1367 0.042 Uiso 1 1 calc GR . . . .
Cl2 Cl 0.34050(4) 0.29773(3) 0.08334(4) 0.02357(11) Uani 1 1 d . . . . .
O3 O 0.37612(15) 0.27884(13) 0.00655(13) 0.0585(6) Uani 1 1 d . . . . .
O4 O 0.35629(14) 0.23651(9) 0.14894(13) 0.0467(5) Uani 1 1 d . . . . .
O5 O 0.39854(13) 0.35937(8) 0.13645(13) 0.0385(4) Uani 1 1 d . . . . .
O6 O 0.23241(12) 0.31586(9) 0.04375(12) 0.0351(4) Uani 1 1 d . . . . .

loop_
_atom_site_aniso_label
_atom_site_aniso_U_11
_atom_site_aniso_U_22
_atom_site_aniso_U_33
_atom_site_aniso_U_23
_atom_site_aniso_U_13
_atom_site_aniso_U_12
Co1 0.01398(13) 0.01366(12) 0.01308(12) 0.00177(10) 0.00475(9) 0.00034(10)
Cl1 0.0206(2) 0.0193(2) 0.0182(2) 0.00521(18) -0.00149(18) -0.00313(18)
O1 0.0148(7) 0.0155(6) 0.0168(6) 0.0029(5) 0.0052(5) 0.0006(5)
O2 0.0158(7) 0.0169(6) 0.0204(7) 0.0050(5) 0.0045(5) 0.0000(5)
O7 0.0154(7) 0.0255(7) 0.0290(8) 0.0018(6) 0.0058(6) -0.0045(6)
O8 0.0302(8) 0.0161(7) 0.0342(8) 0.0062(6) 0.0089(7) -0.0036(6)
N1 0.0158(8) 0.0178(8) 0.0204(8) 0.0011(7) 0.0050(7) 0.0011(6)
N2 0.0180(8) 0.0180(8) 0.0145(8) 0.0018(6) 0.0050(6) 0.0011(6)
N3 0.0165(8) 0.0198(8) 0.0178(8) -0.0005(6) 0.0066(7) -0.0034(6)
N4 0.0141(8) 0.0220(8) 0.0180(8) 0.0039(6) 0.0057(6) 0.0003(6)
C1 0.0233(11) 0.0194(10) 0.0208(10) 0.0018(8) 0.0049(8) -0.0018(8)
C2 0.0326(12) 0.0209(10) 0.0201(10) -0.0029(8) 0.0063(9) -0.0021(9)
C3 0.0336(13) 0.0296(11) 0.0220(11) -0.0060(9) 0.0115(9) 0.0041(9)
C4 0.0241(11) 0.0291(11) 0.0236(10) -0.0010(9) 0.0120(9) 0.0009(9)
C5 0.0191(10) 0.0195(9) 0.0192(10) 0.0044(8) 0.0065(8) 0.0036(8)
C6 0.0166(10) 0.0196(9) 0.0204(10) 0.0017(8) 0.0060(8) 0.0029(8)
C7 0.0205(11) 0.0315(11) 0.0260(11) 0.0013(9) 0.0100(9) -0.0006(9)
C8 0.0241(12) 0.0313(12) 0.0358(12) 0.0004(10) 0.0110(10) -0.0078(9)
C9 0.0239(12) 0.0277(11) 0.0337(12) -0.0063(9) 0.0077(9) -0.0078(9)
C10 0.0215(11) 0.0242(10) 0.0174(10) -0.0021(8) 0.0044(8) 0.0006(8)
C11 0.0273(12) 0.0210(10) 0.0276(11) -0.0044(8) 0.0117(9) -0.0064(8)
C12 0.0328(13) 0.0289(11) 0.0355(13) -0.0155(10) 0.0181(10) -0.0104(10)
C13 0.0286(12) 0.0491(14) 0.0187(11) -0.0122(10) 0.0111(9) -0.0111(10)
C14 0.0182(11) 0.0426(13) 0.0172(10) 0.0006(9) 0.0050(8) -0.0028(9)
C15 0.0112(9) 0.0285(11) 0.0165(9) 0.0014(8) 0.0032(7) -0.0035(8)
C16 0.0105(9) 0.0284(10) 0.0192(10) 0.0053(8) 0.0037(8) -0.0001(8)
C17 0.0173(10) 0.0385(12) 0.0210(10) 0.0137(9) 0.0055(8) 0.0039(9)
C18 0.0218(11) 0.0324(12) 0.0351(12) 0.0199(10) 0.0102(10) 0.0080(9)
C19 0.0199(11) 0.0230(11) 0.0365(12) 0.0085(9) 0.0088(9) 0.0053(8)
C20 0.0165(10) 0.0214(10) 0.0253(10) 0.0036(8) 0.0071(8) 0.0024(8)
C21 0.0180(10) 0.0157(9) 0.0125(9) 0.0012(7) 0.0079(7) 0.0020(7)
C22 0.0171(10) 0.0145(9) 0.0124(9) -0.0026(7) 0.0062(7) 0.0006(7)
C23 0.0157(10) 0.0178(9) 0.0129(9) 0.0014(7) 0.0017(7) 0.0014(7)
C24 0.0173(10) 0.0150(9) 0.0129(9) 0.0005(7) 0.0041(7) -0.0006(7)
C25 0.0153(9) 0.0169(9) 0.0106(8) 0.0019(7) 0.0035(7) 0.0002(7)
C26 0.0187(10) 0.0177(9) 0.0159(9) 0.0012(7) 0.0070(8) 0.0018(7)
C27 0.0223(10) 0.0156(9) 0.0165(9) 0.0009(7) 0.0055(8) -0.0019(8)
C28 0.0158(10) 0.0233(10) 0.0137(9) 0.0047(7) 0.0032(7) -0.0024(8)
C29 0.0174(10) 0.0206(9) 0.0192(9) 0.0028(8) 0.0079(8) 0.0042(8)
C30 0.0201(10) 0.0156(9) 0.0169(9) 0.0006(7) 0.0059(8) 0.0014(7)
C31 0.0158(10) 0.0196(9) 0.0159(9) -0.0001(7) 0.0048(7) -0.0016(7)
C32 0.0192(10) 0.0168(9) 0.0168(9) 0.0004(7) 0.0038(8) 0.0027(8)
C33 0.0258(11) 0.0171(9) 0.0183(10) 0.0029(8) 0.0056(8) -0.0029(8)
C34 0.0197(11) 0.0236(10) 0.0301(11) 0.0046(8) 0.0104(9) -0.0036(8)
C35 0.0182(10) 0.0197(9) 0.0252(10) 0.0045(8) 0.0087(8) 0.0020(8)
C36 0.0223(11) 0.0288(11) 0.0264(11) 0.0004(9) 0.0037(9) -0.0104(9)
C37 0.0374(13) 0.0159(9) 0.0302(12) 0.0036(9) 0.0106(10) 0.0018(9)
Cl2 0.0240(3) 0.0176(2) 0.0273(3) -0.00386(19) 0.0067(2) 0.00019(19)
O3 0.0443(12) 0.0943(16) 0.0384(10) -0.0172(10) 0.0163(9) 0.0191(11)
O4 0.0413(11) 0.0265(9) 0.0565(11) 0.0128(8) -0.0030(9) -0.0098(8)
O5 0.0376(10) 0.0213(8) 0.0520(11) -0.0086(7) 0.0099(8) -0.0113(7)
O6 0.0254(9) 0.0344(9) 0.0427(10) -0.0015(7) 0.0084(7) 0.0069(7)

loop_
_atom_type_symbol
_atom_type_description
_atom_type_scat_dispersion_real
_atom_type_scat_dispersion_imag
_atom_type_scat_source
C C 0.0033 0.0016 'International Tables Vol C Tables 4.2.6.8 and 6.1.1.4'
H H 0.0000 0.0000 'International Tables Vol C Tables 4.2.6.8 and 6.1.1.4'
Cl Cl 0.1484 0.1585 'International Tables Vol C Tables 4.2.6.8 and 6.1.1.4'
Co Co 0.3494 0.9721 'International Tables Vol C Tables 4.2.6.8 and 6.1.1.4'
N N 0.0061 0.0033 'International Tables Vol C Tables 4.2.6.8 and 6.1.1.4'
O O 0.0106 0.0060 'International Tables Vol C Tables 4.2.6.8 and 6.1.1.4'

loop_
_geom_angle_atom_site_label_1
_geom_angle_atom_site_label_2
_geom_angle_atom_site_label_3
_geom_angle
_geom_angle_site_symmetry_1
_geom_angle_site_symmetry_3
_geom_angle_publ_flag
O1 Co1 N1 162.39(6) . . ?
O1 Co1 N2 93.02(6) . . ?
O1 Co1 N3 91.67(6) . . ?
O1 Co1 N4 94.73(5) . . ?
O2 Co1 O1 85.80(5) . . ?
O2 Co1 N1 81.29(6) . . ?
O2 Co1 N2 97.13(6) . . ?
O2 Co1 N3 90.26(6) . . ?
O2 Co1 N4 167.23(6) . . ?
N2 Co1 N1 76.85(6) . . ?
N2 Co1 N3 171.51(6) . . ?
N2 Co1 N4 95.58(6) . . ?
N3 Co1 N1 100.28(6) . . ?
N4 Co1 N1 100.51(6) . . ?
N4 Co1 N3 76.98(6) . . ?
C22 O1 Co1 128.22(12) . . ?
C21 O2 Co1 131.73(12) . . ?
C28 O7 C36 117.40(16) . . ?
C33 O8 C37 116.66(16) . . ?
C6 N1 Co1 112.12(12) . . ?
C10 N1 Co1 125.58(13) . . ?
C10 N1 C6 117.93(17) . . ?
C1 N2 Co1 125.27(13) . . ?
C1 N2 C5 118.62(17) . . ?
C5 N2 Co1 115.92(13) . . ?
C11 N3 Co1 125.14(13) . . ?
C11 N3 C15 118.78(17) . . ?
C15 N3 Co1 115.91(13) . . ?
C16 N4 Co1 115.64(13) . . ?
C20 N4 Co1 126.17(13) . . ?
C20 N4 C16 118.18(16) . . ?
N2 C1 H1 118.4 . . ?
N2 C1 C2 123.12(19) . . ?
C2 C1 H1 118.4 . . ?
C1 C2 H2 121.0 . . ?
C3 C2 C1 117.98(19) . . ?
C3 C2 H2 121.0 . . ?
C2 C3 H3 120.0 . . ?
C2 C3 C4 119.94(19) . . ?
C4 C3 H3 120.0 . . ?
C3 C4 H4 120.7 . . ?
C3 C4 C5 118.60(19) . . ?
C5 C4 H4 120.7 . . ?
N2 C5 C4 121.65(18) . . ?
N2 C5 C6 114.89(16) . . ?
C4 C5 C6 123.38(18) . . ?
N1 C6 C5 114.79(16) . . ?
N1 C6 C7 122.03(18) . . ?
C7 C6 C5 123.18(18) . . ?
C6 C7 H7 120.6 . . ?
C8 C7 C6 118.72(19) . . ?
C8 C7 H7 120.6 . . ?
C7 C8 H8 120.3 . . ?
C7 C8 C9 119.4(2) . . ?
C9 C8 H8 120.3 . . ?
C8 C9 H9 121.0 . . ?
C10 C9 C8 118.0(2) . . ?
C10 C9 H9 121.0 . . ?
N1 C10 C9 123.84(19) . . ?
N1 C10 H10 118.1 . . ?
C9 C10 H10 118.1 . . ?
N3 C11 H11 118.8 . . ?
N3 C11 C12 122.4(2) . . ?
C12 C11 H11 118.8 . . ?
C11 C12 H12 120.6 . . ?
C13 C12 C11 118.9(2) . . ?
C13 C12 H12 120.6 . . ?
C12 C13 H13 120.3 . . ?
C12 C13 C14 119.35(19) . . ?
C14 C13 H13 120.3 . . ?
C13 C14 H14 120.5 . . ?
C13 C14 C15 119.0(2) . . ?
C15 C14 H14 120.5 . . ?
N3 C15 C14 121.47(19) . . ?
N3 C15 C16 115.38(16) . . ?
C14 C15 C16 123.15(18) . . ?
N4 C16 C15 115.99(16) . . ?
N4 C16 C17 121.40(19) . . ?
C17 C16 C15 122.60(18) . . ?
C16 C17 H17 120.2 . . ?
C18 C17 C16 119.60(19) . . ?
C18 C17 H17 120.2 . . ?
C17 C18 H18 120.4 . . ?
C17 C18 C19 119.28(19) . . ?
C19 C18 H18 120.4 . . ?
C18 C19 H19 120.9 . . ?
C18 C19 C20 118.2(2) . . ?
C20 C19 H19 120.9 . . ?
N4 C20 C19 123.36(19) . . ?
N4 C20 H20 118.3 . . ?
C19 C20 H20 118.3 . . ?
O2 C21 C23 121.59(16) . . ?
O2 C21 C24 114.49(16) . . ?
C23 C21 C24 123.86(16) . . ?
O1 C22 C23 124.29(17) . . ?
O1 C22 C25 115.70(15) . . ?
C23 C22 C25 119.96(16) . . ?
C21 C23 Cl1 117.96(14) . . ?
C22 C23 Cl1 116.87(14) . . ?
C22 C23 C21 125.15(17) . . ?
C31 C24 C21 123.62(17) . . ?
C31 C24 C35 118.19(17) . . ?
C35 C24 C21 117.77(16) . . ?
C26 C25 C22 120.34(16) . . ?
C26 C25 C30 118.74(17) . . ?
C30 C25 C22 120.78(16) . . ?
C25 C26 H26 119.3 . . ?
C25 C26 C27 121.37(17) . . ?
C27 C26 H26 119.3 . . ?
C26 C27 H27 120.4 . . ?
C28 C27 C26 119.24(17) . . ?
C28 C27 H27 120.4 . . ?
O7 C28 C27 124.84(18) . . ?
O7 C28 C29 115.18(17) . . ?
C27 C28 C29 119.97(17) . . ?
C28 C29 H29 119.9 . . ?
C30 C29 C28 120.18(18) . . ?
C30 C29 H29 119.9 . . ?
C25 C30 H30 119.8 . . ?
C29 C30 C25 120.46(17) . . ?
C29 C30 H30 119.8 . . ?
C24 C31 H31 119.4 . . ?
C32 C31 C24 121.21(18) . . ?
C32 C31 H31 119.4 . . ?
C31 C32 H32 120.1 . . ?
C33 C32 C31 119.75(18) . . ?
C33 C32 H32 120.1 . . ?
O8 C33 C32 124.73(18) . . ?
O8 C33 C34 115.84(18) . . ?
C32 C33 C34 119.43(18) . . ?
C33 C34 H34 119.8 . . ?
C35 C34 C33 120.49(19) . . ?
C35 C34 H34 119.8 . . ?
C24 C35 H35 119.6 . . ?
C34 C35 C24 120.85(18) . . ?
C34 C35 H35 119.6 . . ?
O7 C36 H36A 109.5 . . ?
O7 C36 H36B 109.5 . . ?
O7 C36 H36C 109.5 . . ?
H36A C36 H36B 109.5 . . ?
H36A C36 H36C 109.5 . . ?
H36B C36 H36C 109.5 . . ?
O8 C37 H37A 109.5 . . ?
O8 C37 H37B 109.5 . . ?
O8 C37 H37C 109.5 . . ?
H37A C37 H37B 109.5 . . ?
H37A C37 H37C 109.5 . . ?
H37B C37 H37C 109.5 . . ?
O3 Cl2 O4 109.72(13) . . ?
O3 Cl2 O5 109.71(12) . . ?
O3 Cl2 O6 109.26(11) . . ?
O4 Cl2 O6 109.94(10) . . ?
O5 Cl2 O4 107.83(10) . . ?
O5 Cl2 O6 110.36(10) . . ?

loop_
_geom_bond_atom_site_label_1
_geom_bond_atom_site_label_2
_geom_bond_distance
_geom_bond_site_symmetry_2
_geom_bond_publ_flag
Co1 O1 2.0577(13) . ?
Co1 O2 2.0286(13) . ?
Co1 N1 2.1544(16) . ?
Co1 N2 2.1040(15) . ?
Co1 N3 2.1307(16) . ?
Co1 N4 2.1269(16) . ?
Cl1 C23 1.7597(19) . ?
O1 C22 1.272(2) . ?
O2 C21 1.267(2) . ?
O7 C28 1.362(2) . ?
O7 C36 1.431(2) . ?
O8 C33 1.360(2) . ?
O8 C37 1.429(3) . ?
N1 C6 1.356(2) . ?
N1 C10 1.330(2) . ?
N2 C1 1.336(2) . ?
N2 C5 1.352(2) . ?
N3 C11 1.337(3) . ?
N3 C15 1.349(2) . ?
N4 C16 1.351(2) . ?
N4 C20 1.344(2) . ?
C1 H1 0.9500 . ?
C1 C2 1.384(3) . ?
C2 H2 0.9500 . ?
C2 C3 1.381(3) . ?
C3 H3 0.9500 . ?
C3 C4 1.385(3) . ?
C4 H4 0.9500 . ?
C4 C5 1.391(3) . ?
C5 C6 1.483(3) . ?
C6 C7 1.393(3) . ?
C7 H7 0.9500 . ?
C7 C8 1.383(3) . ?
C8 H8 0.9500 . ?
C8 C9 1.392(3) . ?
C9 H9 0.9500 . ?
C9 C10 1.380(3) . ?
C10 H10 0.9500 . ?
C11 H11 0.9500 . ?
C11 C12 1.388(3) . ?
C12 H12 0.9500 . ?
C12 C13 1.373(3) . ?
C13 H13 0.9500 . ?
C13 C14 1.381(3) . ?
C14 H14 0.9500 . ?
C14 C15 1.394(3) . ?
C15 C16 1.480(3) . ?
C16 C17 1.391(3) . ?
C17 H17 0.9500 . ?
C17 C18 1.381(3) . ?
C18 H18 0.9500 . ?
C18 C19 1.381(3) . ?
C19 H19 0.9500 . ?
C19 C20 1.384(3) . ?
C20 H20 0.9500 . ?
C21 C23 1.413(3) . ?
C21 C24 1.493(2) . ?
C22 C23 1.412(3) . ?
C22 C25 1.497(3) . ?
C24 C31 1.393(3) . ?
C24 C35 1.399(3) . ?
C25 C26 1.389(3) . ?
C25 C30 1.398(3) . ?
C26 H26 0.9500 . ?
C26 C27 1.392(3) . ?
C27 H27 0.9500 . ?
C27 C28 1.389(3) . ?
C28 C29 1.396(3) . ?
C29 H29 0.9500 . ?
C29 C30 1.384(3) . ?
C30 H30 0.9500 . ?
C31 H31 0.9500 . ?
C31 C32 1.392(3) . ?
C32 H32 0.9500 . ?
C32 C33 1.389(3) . ?
C33 C34 1.393(3) . ?
C34 H34 0.9500 . ?
C34 C35 1.378(3) . ?
C35 H35 0.9500 . ?
C36 H36A 0.9800 . ?
C36 H36B 0.9800 . ?
C36 H36C 0.9800 . ?
C37 H37A 0.9800 . ?
C37 H37B 0.9800 . ?
C37 H37C 0.9800 . ?
Cl2 O3 1.4248(18) . ?
Cl2 O4 1.4354(17) . ?
Cl2 O5 1.4352(15) . ?
Cl2 O6 1.4392(16) . ?
